data_4315136
loop_
_publ_author_name
'Li Wu'
'Jiancheng Sun'
'Yi Zhang'
'Shifeng Jin'
'Yongfa Kong'
'Jingjun Xu'

_publ_contact_author_address
;
      The MOE Key Laboratory of Weak-Light Nonlinear Photonics
      School of Physics
      Nankai University, Tianjin 300457
      People's Republic of China
;
_publ_contact_author_email lwu@nankai.edu.cn
_publ_contact_author_fax 86(22)23505409
_publ_contact_author_name 'Li Wu'
_publ_contact_author_phone 86(22)23506257
_publ_section_title
;
 Structure Determination and Relative Properties of Novel Chiral
 Orthoborate KMgBO3
;
_journal_name_full 'Inorganic Chemistry'
_journal_page_first 2715
_journal_page_last 2720
_journal_paper_doi 10.1021/ic901963t
_journal_volume 49
_journal_year 2010
_chemical_formula_iupac 'K0.83 Na0.17 Mg (B O3)'
_chemical_formula_moiety 'B Mg O3, 3(K0.28 Na0.06)'
_chemical_formula_structural 'K0.83 Na0.17 Mg (B O3)'
_chemical_formula_sum 'B K0.83 Mg Na0.17 O3'
_chemical_formula_weight 119.55
_chemical_name_systematic
;
potassium sodium magnesium orthoborate
;
_space_group_IT_number 198
_symmetry_cell_setting cubic
_symmetry_space_group_name_Hall 'P 2ac 2ab 3'
_symmetry_space_group_name_H-M 'P 21 3'
_cell_angle_alpha 90.00
_cell_angle_beta 90.00
_cell_angle_gamma 90.00
_cell_formula_units_Z 4
_cell_length_a 6.82370(6)
_cell_length_b 6.82370(6)
_cell_length_c 6.82370(6)
_cell_measurement_temperature 295
_cell_volume 317.731(5)
_computing_cell_refinement 'Highscore1.0b (Philips Electronics 2002)'
_computing_data_collection 'X'Pert Data Collector 2.2f'
_computing_data_reduction 'Highscore1.0b (Philips Electronics 2002)'
_computing_molecular_graphics 'Balls & sticks(Kang & Ozawa,2003)'
_computing_publication_material 'enCIFer(CCDC, 2003)'
_computing_structure_refinement 'FULLPROF(J. Rodriguez-Carvajal,2003)'
_computing_structure_solution SHEXLS97(Sheldric,1997)
_diffrn_ambient_temperature 295
_diffrn_detector X'celerator
_diffrn_detector_type RTMS
_diffrn_measurement_device_type 'X'pert Pro'
_diffrn_radiation_monochromator none
_diffrn_source 'rotating-anode x-ray tube'
_diffrn_source_target Cu
_exptl_crystal_density_diffrn 2.499
_exptl_crystal_density_method 'not measured'
_exptl_crystal_F_000 234.4
_pd_block_diffractogram_id knamgbo2profile
_pd_char_colour white
_pd_char_particle_morphology plate-like
_pd_instr_location ' ?'
_pd_meas_2theta_range_inc 0.017
_pd_meas_2theta_range_max 134.975
_pd_meas_2theta_range_min 10.008
_pd_meas_number_of_points 7352
_pd_meas_scan_method step
_pd_prep_temperature 983
_pd_proc_2theta_range_inc 0.017
_pd_proc_2theta_range_max 134.975
_pd_proc_2theta_range_min 10.008
_pd_proc_info_excluded_regions none
_pd_proc_ls_background_function 'square polynomial for each range'
_pd_proc_ls_pref_orient_corr
; I~corr~ = I~obs~[G~2~+(1-G~2~)exp(G~1~a^2^)], 
   axis (001), 
   (March, 1932)
;
_pd_proc_ls_profile_function pseudo-Voigt
_pd_proc_ls_prof_R_factor 0.0707
_pd_proc_ls_prof_wR_expected 0.0510
_pd_proc_ls_prof_wR_factor 0.0950
_pd_spec_mounting ' packed powder pellet'
_pd_spec_mount_mode reflection
_pd_spec_shape flat_sheet
_pd_spec_size_axial 15
_pd_spec_size_equat 35
_pd_spec_size_thick 1
_refine_ls_extinction_method none
_refine_ls_goodness_of_fit_all 1.9
_refine_ls_matrix_type fullcycle
_refine_ls_number_parameters 28
_refine_ls_shift/su_max .01
_refine_ls_structure_factor_coef Inet
_refine_ls_weighting_details 'w = 1/Y~i~'
_refine_ls_weighting_scheme calc
_cod_data_source_file ic901963t_si_001_1.cif
_cod_data_source_block knamgbo2data
_cod_depositor_comments
;
The following automatic conversions were performed:

'_symmetry_cell_setting' value 'Cubic' changed to 'cubic' according
to the built-in table from CIF Core dictionary named 'cif_core.dic'
version 2.4.1 from 2010-06-29.

Automatic conversion script
Id: cif_fix_values 1646 2011-03-28 12:23:43Z adriana 

The following automatic conversions were performed:

'_refine_ls_weighting_scheme' value '1/Y~i~' was changed to 'calc'.
New tag '_refine_ls_weighting_details' was created. The value of the
new tag was set to 'w = 1/Y~i~'.

Automatic conversion script
Id: cif_fix_values 3143 2015-03-26 13:38:13Z robertas 
;
_cod_original_cell_volume 317.73(1)
_cod_original_sg_symbol_Hall P_2ac_2ab_3
_cod_database_code 4315136

loop_
_symmetry_equiv_pos_as_xyz
'x, y, z'
'x+1/2, -y+1/2, -z'
'-x, y+1/2, -z+1/2'
'-x+1/2, -y, z+1/2'
'y, z, x'
'-y+1/2, -z, x+1/2'
'y+1/2, -z+1/2, -x'
'-y, z+1/2, -x+1/2'
'z, x, y'
'-z, x+1/2, -y+1/2'
'-z+1/2, -x, y+1/2'
'z+1/2, -x+1/2, -y'

loop_
_atom_site_label
_atom_site_fract_x
_atom_site_fract_y
_atom_site_fract_z
_atom_site_U_iso_or_equiv
_atom_site_thermal_displace_type
_atom_site_occupancy
_atom_site_type_symbol
Mg .8551(2) .8551(2) .8551(2) .0101(8) Uiso 1 Mg
K .1343(2) .1343(2) .1343(2) .00985(8) Uiso 0.8342(4) K
Na .1343(2) .1343(2) .1343(2) .00985(8) Uiso 0.1658(4) Na
O .4172(2) .2582(2) .5413(2) .0174(2) Uiso 1 O
B .4084(2) .4084(2) .4084(2) .0524(8) Uiso 1 B

loop_
_atom_type_symbol
_atom_type_description
_atom_type_scat_dispersion_real
_atom_type_scat_dispersion_imag
_atom_type_scat_source
K K 0.3868 1.0657 'International Tables Vol C Tables 4.2.6.8 and 6.1.1.4'
Na Na 0.1353 0.1239 'International Tables Vol C Tables 4.2.6.8 and 6.1.1.4'
Mg Mg 0.1719 0.1771 'International Tables Vol C Tables 4.2.6.8 and 6.1.1.4'
B B 0.0090 0.0039 'International Tables Vol C Tables 4.2.6.8 and 6.1.1.4'
O O 0.0492 0.0322 'International Tables Vol C Tables 4.2.6.8 and 6.1.1.4'

loop_
_diffrn_radiation_type
_diffrn_radiation_wavelength
CuK\a~1~ 1.54056
CuK\a~2~ 1.54439

loop_
_geom_angle_atom_site_label_1
_geom_angle_atom_site_label_2
_geom_angle_atom_site_label_3
_geom_angle_site_symmetry_1
_geom_angle_site_symmetry_3
_geom_angle
_geom_angle_publ_flag
O B O . 5_555 119.94(16) yes
O B O . 9_555 119.94(17) yes
O B O 5_555 9_555 119.94(18) yes

loop_
_geom_bond_atom_site_label_1
_geom_bond_atom_site_label_2
_geom_bond_site_symmetry_2
_geom_bond_distance
_geom_bond_publ_flag
Mg O 3_656 2.0951(22) yes
Mg O 4_665 2.1510(22) yes
Mg O 7_566 2.0951(22) yes
Mg O 8_656 2.1510(21) yes
Mg O 11_665 2.0951(21) yes
Mg O 12_566 2.1510(21) yes
K O 2_456 2.7624(20) yes
K O 4_554 2.7749(18) yes
K O 6_564 2.7624(19) yes
K O 8_545 2.7749(21) yes
K O 10_645 2.7624(20) yes
K O 12_455 2.7749(20) yes
Na O 2_456 2.7624(20) yes
Na O 4_554 2.7749(18) yes
Na O 6_564 2.7624(19) yes
Na O 8_545 2.7749(21) yes
Na O 10_645 2.7624(20) yes
Na O 12_455 2.7749(20) yes
B O . 1.3700(17) yes
B O 5_555 1.3700(18) yes
B O 9_555 1.3700(19) yes
